data_7119358
loop_
_publ_author_name
Subhankar
Saha
Gautam
R.
Desiraju

_publ_section_title
;
 Using structural modularity in cocrystals to engineer properties:
 elasticity
;
_journal_name_full Chem.Commun.
_journal_page_first 7676
_journal_volume 52
_journal_year 2016
_chemical_formula_sum 'C11 H8 Br2 N O'
_chemical_formula_weight 330.00
_chemical_name_systematic '4,4'-Bipyridine; 3,5-dibromophenol'
_space_group_crystal_system triclinic
_space_group_IT_number 2
_space_group_name_Hall '-P 1'
_space_group_name_H-M_alt 'P -1'
_symmetry_space_group_name_Hall '-P 1'
_symmetry_space_group_name_H-M 'P -1'
_atom_sites_solution_hydrogens geom
_audit_creation_method SHELXL-2014
_audit_update_record
;
2016-05-16 deposited with the CCDC.
2016-05-19 downloaded from the CCDC.
;
_cell_angle_alpha 94.10(3)
_cell_angle_beta 95.78(3)
_cell_angle_gamma 99.68(3)
_cell_formula_units_Z 2
_cell_length_a 4.183(3)
_cell_length_b 8.769(7)
_cell_length_c 15.366(12)
_cell_measurement_reflns_used 1721
_cell_measurement_temperature 173(2)
_cell_measurement_theta_max 33.5
_cell_measurement_theta_min 2.6
_cell_volume 550.5(7)
_computing_cell_refinement
;
CrystalClear-SM Expert 2.0 rc14 (Rigaku, 2009)
;
_computing_data_collection
;
CrystalClear-SM Expert 2.0 rc14 (Rigaku, 2009)
;
_computing_data_reduction
;
CrystalClear-SM Expert 2.0 rc14 (Rigaku, 2009)
;
_computing_structure_refinement 'SHELXL-14 (Sheldrick, 2014)'
_computing_structure_solution 'SHELXL-14 (Sheldrick, 2014)'
_diffrn_ambient_temperature 173(2)
_diffrn_detector_area_resol_mean 13.6612
_diffrn_measured_fraction_theta_full 0.999
_diffrn_measured_fraction_theta_max 0.999
_diffrn_measurement_device
;
XtaLABmini: Fixed Chi 2 circle
;
_diffrn_measurement_device_type
;
Rigaku Mercury375R (2x2 bin mode)
;
_diffrn_measurement_method 'profile data from \w-scans'
_diffrn_radiation_type MoK\a
_diffrn_radiation_wavelength 0.71073
_diffrn_reflns_av_R_equivalents 0.1234
_diffrn_reflns_av_unetI/netI 0.1051
_diffrn_reflns_Laue_measured_fraction_full 0.999
_diffrn_reflns_Laue_measured_fraction_max 0.999
_diffrn_reflns_limit_h_max 5
_diffrn_reflns_limit_h_min -5
_diffrn_reflns_limit_k_max 10
_diffrn_reflns_limit_k_min -10
_diffrn_reflns_limit_l_max 18
_diffrn_reflns_limit_l_min -18
_diffrn_reflns_number 5227
_diffrn_reflns_point_group_measured_fraction_full 0.999
_diffrn_reflns_point_group_measured_fraction_max 0.999
_diffrn_reflns_theta_full 25.242
_diffrn_reflns_theta_max 25.994
_diffrn_reflns_theta_min 1.337
_exptl_absorpt_coefficient_mu 7.332
_exptl_absorpt_correction_T_max 1.000
_exptl_absorpt_correction_T_min 0.444
_exptl_absorpt_correction_type multi-scan
_exptl_absorpt_process_details 'Jacobson, R. (1998) Private communication'
_exptl_crystal_colour Colorless
_exptl_crystal_density_diffrn 1.991
_exptl_crystal_description Block
_exptl_crystal_F_000 318
_exptl_crystal_recrystallization_method 'Re-crystallisation from solvent'
_exptl_crystal_size_max 0.120
_exptl_crystal_size_mid 0.120
_exptl_crystal_size_min 0.120
_refine_diff_density_max 1.036
_refine_diff_density_min -1.398
_refine_diff_density_rms 0.222
_refine_ls_extinction_coef .
_refine_ls_extinction_method none
_refine_ls_goodness_of_fit_ref 1.150
_refine_ls_hydrogen_treatment constr
_refine_ls_matrix_type full
_refine_ls_number_parameters 136
_refine_ls_number_reflns 2163
_refine_ls_number_restraints 0
_refine_ls_restrained_S_all 1.150
_refine_ls_R_factor_all 0.0695
_refine_ls_R_factor_gt 0.0560
_refine_ls_shift/su_max 0.001
_refine_ls_shift/su_mean 0.000
_refine_ls_structure_factor_coef Fsqd
_refine_ls_weighting_details 'w=1/[\s^2^(Fo^2^)+(0.0839P)^2^+0.1860P] where P=(Fo^2^+2Fc^2^)/3'
_refine_ls_weighting_scheme calc
_refine_ls_wR_factor_gt 0.1411
_refine_ls_wR_factor_ref 0.1890
_reflns_Friedel_coverage 0.000
_reflns_Friedel_fraction_full .
_reflns_Friedel_fraction_max .
_reflns_number_gt 1750
_reflns_number_total 2163
_reflns_threshold_expression 'I > 2\s(I)'
_cod_data_source_file c6cc03226e5.cif
_cod_data_source_block E3
_cod_database_code 7119358
_shelx_space_group_comment
;
The symmetry employed for this shelxl refinement is uniquely defined
by the following loop, which should always be used as a source of
symmetry information in preference to the above space-group names.
They are only intended as comments.
;
_shelx_estimated_absorpt_t_min 0.473
_shelx_estimated_absorpt_t_max 0.473
_shelxl_version_number 2014-3
_solvent_exptl_crystal_recrystallization_method THF

loop_
_space_group_symop_operation_xyz
'x, y, z'
'-x, -y, -z'

loop_
_atom_site_label
_atom_site_type_symbol
_atom_site_fract_x
_atom_site_fract_y
_atom_site_fract_z
_atom_site_U_iso_or_equiv
_atom_site_adp_type
_atom_site_occupancy
_atom_site_site_symmetry_order
_atom_site_calc_flag
_atom_site_refinement_flags_posn
_atom_site_refinement_flags_adp
_atom_site_refinement_flags_occupancy
_atom_site_disorder_assembly
_atom_site_disorder_group
C2 C 1.1306(15) -0.0890(6) 0.8834(4) 0.0363(14) Uani 1 1 d . . . . .
H2 H 1.2763 -0.0963 0.9339 0.044 Uiso 1 1 calc R U . . .
C3 C 0.0713(14) 0.4405(7) 0.5239(4) 0.0322(12) Uani 1 1 d . . . . .
C4 C 1.0728(15) 0.0530(6) 0.8566(4) 0.0315(12) Uani 1 1 d . . . . .
C5 C 0.259(2) 0.1948(9) 0.5282(5) 0.0532(19) Uani 1 1 d . . . . .
H5 H 0.2946 0.1027 0.4970 0.064 Uiso 1 1 calc R U . . .
C6 C 0.8650(14) 0.0671(6) 0.7848(4) 0.0337(12) Uani 1 1 d . . . . .
H6 H 0.8314 0.1668 0.7695 0.040 Uiso 1 1 calc R U . . .
C8 C 0.7526(15) -0.2112(7) 0.7594(4) 0.0358(13) Uani 1 1 d . . . . .
H8 H 0.6403 -0.3034 0.7260 0.043 Uiso 1 1 calc R U . . .
C9 C 0.9615(15) -0.2195(6) 0.8315(4) 0.0340(13) Uani 1 1 d . . . . .
C10 C 0.2951(18) 0.3460(8) 0.6561(4) 0.0482(17) Uani 1 1 d . . . . .
H10 H 0.3570 0.3632 0.7177 0.058 Uiso 1 1 calc R U . . .
C11 C 0.1617(16) 0.4592(7) 0.6147(4) 0.0413(14) Uani 1 1 d . . . . .
H11 H 0.1312 0.5501 0.6481 0.050 Uiso 1 1 calc R U . . .
C12 C 0.7035(15) -0.0654(7) 0.7345(4) 0.0347(13) Uani 1 1 d . . . . .
C15 C 0.1227(17) 0.3030(7) 0.4807(4) 0.0440(15) Uani 1 1 d . . . . .
H15 H 0.0651 0.2828 0.4191 0.053 Uiso 1 1 calc R U . . .
N1 N 0.3426(14) 0.2137(7) 0.6148(4) 0.0468(13) Uani 1 1 d . . . . .
O1 O 0.4899(13) -0.0645(6) 0.6623(3) 0.0539(13) Uani 1 1 d . . . . .
H1 H 0.4732 0.0276 0.6538 0.081 Uiso 1 1 calc R U . . .
Br1 Br 1.30595(17) 0.23626(7) 0.92383(4) 0.0464(3) Uani 1 1 d . . . . .
Br2 Br 1.02797(19) -0.41886(7) 0.86465(5) 0.0485(3) Uani 1 1 d . . . . .

loop_
_atom_site_aniso_label
_atom_site_aniso_U_11
_atom_site_aniso_U_22
_atom_site_aniso_U_33
_atom_site_aniso_U_23
_atom_site_aniso_U_13
_atom_site_aniso_U_12
C2 0.045(3) 0.031(3) 0.034(3) 0.007(2) -0.005(3) 0.013(3)
C3 0.028(3) 0.036(3) 0.031(3) 0.006(2) -0.003(2) 0.002(2)
C4 0.038(3) 0.020(3) 0.037(3) 0.005(2) 0.002(2) 0.007(2)
C5 0.071(5) 0.044(4) 0.048(4) 0.003(3) 0.002(4) 0.024(4)
C6 0.040(3) 0.025(3) 0.039(3) 0.008(2) 0.003(3) 0.013(2)
C8 0.043(3) 0.022(3) 0.041(3) -0.003(2) 0.000(3) 0.005(2)
C9 0.042(3) 0.026(3) 0.038(3) 0.007(2) 0.010(3) 0.012(3)
C10 0.062(4) 0.052(4) 0.030(3) 0.004(3) -0.010(3) 0.017(4)
C11 0.049(4) 0.038(3) 0.037(3) 0.001(3) -0.005(3) 0.013(3)
C12 0.038(3) 0.035(3) 0.033(3) 0.006(2) 0.004(3) 0.010(3)
C15 0.061(4) 0.037(3) 0.035(3) 0.003(3) -0.002(3) 0.018(3)
N1 0.054(3) 0.042(3) 0.045(3) 0.012(2) -0.002(3) 0.013(3)
O1 0.070(3) 0.040(3) 0.049(3) 0.002(2) -0.019(3) 0.019(2)
Br1 0.0570(5) 0.0253(4) 0.0534(5) 0.0006(3) -0.0078(4) 0.0073(3)
Br2 0.0654(5) 0.0232(4) 0.0595(5) 0.0098(3) 0.0034(4) 0.0150(3)

loop_
_atom_type_symbol
_atom_type_description
_atom_type_scat_dispersion_real
_atom_type_scat_dispersion_imag
_atom_type_scat_source
C C 0.0033 0.0016 'International Tables Vol C Tables 4.2.6.8 and 6.1.1.4'
H H 0.0000 0.0000 'International Tables Vol C Tables 4.2.6.8 and 6.1.1.4'
N N 0.0061 0.0033 'International Tables Vol C Tables 4.2.6.8 and 6.1.1.4'
O O 0.0106 0.0060 'International Tables Vol C Tables 4.2.6.8 and 6.1.1.4'
Br Br -0.2901 2.4595 'International Tables Vol C Tables 4.2.6.8 and 6.1.1.4'

loop_
_geom_angle_atom_site_label_1
_geom_angle_atom_site_label_2
_geom_angle_atom_site_label_3
_geom_angle
_geom_angle_site_symmetry_1
_geom_angle_site_symmetry_3
C9 C2 C4 115.6(5) . .
C9 C2 H2 122.2 . .
C4 C2 H2 122.2 . .
C15 C3 C11 115.8(6) . .
C15 C3 C3 121.8(7) . 2_566
C11 C3 C3 122.4(7) . 2_566
C6 C4 C2 123.5(5) . .
C6 C4 Br1 119.0(4) . .
C2 C4 Br1 117.5(4) . .
N1 C5 C15 123.6(7) . .
N1 C5 H5 118.2 . .
C15 C5 H5 118.2 . .
C4 C6 C12 119.1(5) . .
C4 C6 H6 120.5 . .
C12 C6 H6 120.5 . .
C9 C8 C12 119.4(5) . .
C9 C8 H8 120.3 . .
C12 C8 H8 120.3 . .
C8 C9 C2 122.9(6) . .
C8 C9 Br2 119.1(4) . .
C2 C9 Br2 117.9(4) . .
N1 C10 C11 124.0(6) . .
N1 C10 H10 118.0 . .
C11 C10 H10 118.0 . .
C10 C11 C3 120.2(6) . .
C10 C11 H11 119.9 . .
C3 C11 H11 119.9 . .
O1 C12 C6 123.9(6) . .
O1 C12 C8 116.8(6) . .
C6 C12 C8 119.4(5) . .
C3 C15 C5 119.9(6) . .
C3 C15 H15 120.0 . .
C5 C15 H15 120.0 . .
C5 N1 C10 116.4(6) . .
C12 O1 H1 109.5 . .

loop_
_geom_bond_atom_site_label_1
_geom_bond_atom_site_label_2
_geom_bond_distance
_geom_bond_site_symmetry_2
C2 C9 1.389(8) .
C2 C4 1.391(8) .
C2 H2 0.9500 .
C3 C15 1.394(9) .
C3 C11 1.399(9) .
C3 C3 1.488(12) 2_566
C4 C6 1.360(8) .
C4 Br1 1.906(6) .
C5 N1 1.331(9) .
C5 C15 1.400(10) .
C5 H5 0.9500 .
C6 C12 1.381(8) .
C6 H6 0.9500 .
C8 C9 1.355(9) .
C8 C12 1.403(9) .
C8 H8 0.9500 .
C9 Br2 1.911(6) .
C10 N1 1.337(9) .
C10 C11 1.381(10) .
C10 H10 0.9500 .
C11 H11 0.9500 .
C12 O1 1.354(8) .
C15 H15 0.9500 .
O1 H1 0.8400 .

loop_
_geom_torsion_atom_site_label_1
_geom_torsion_atom_site_label_2
_geom_torsion_atom_site_label_3
_geom_torsion_atom_site_label_4
_geom_torsion
_geom_torsion_site_symmetry_1
_geom_torsion_site_symmetry_2
_geom_torsion_site_symmetry_3
_geom_torsion_site_symmetry_4
C9 C2 C4 C6 0.2(9) . . . .
C9 C2 C4 Br1 -178.6(4) . . . .
C2 C4 C6 C12 -0.8(10) . . . .
Br1 C4 C6 C12 178.0(4) . . . .
C12 C8 C9 C2 0.5(10) . . . .
C12 C8 C9 Br2 -179.8(4) . . . .
C4 C2 C9 C8 -0.1(9) . . . .
C4 C2 C9 Br2 -179.8(4) . . . .
N1 C10 C11 C3 -1.0(12) . . . .
C15 C3 C11 C10 0.5(10) . . . .
C3 C3 C11 C10 -179.6(7) 2_566 . . .
C4 C6 C12 O1 179.4(6) . . . .
C4 C6 C12 C8 1.2(9) . . . .
C9 C8 C12 O1 -179.5(6) . . . .
C9 C8 C12 C6 -1.1(9) . . . .
C11 C3 C15 C5 -0.4(10) . . . .
C3 C3 C15 C5 179.6(8) 2_566 . . .
N1 C5 C15 C3 0.9(12) . . . .
C15 C5 N1 C10 -1.3(12) . . . .
C11 C10 N1 C5 1.3(12) . . . .
